data_2214951
loop_
_publ_author_name
'Bai, Zheng-Chen'
'Jing, Zuo-Liang'

_publ_section_title
;
 (<i>E</i>)-4-Bromo-<i>N</i>'-[(5-methylfuran-2-yl)methylene]benzohydrazide
;
_journal_coeditor_code AT2374
_journal_issue 9
_journal_name_full 'Acta Crystallographica Section E'
_journal_page_first o3822
_journal_page_last o3822
_journal_paper_doi 10.1107/S1600536807040081
_journal_volume 63
_journal_year 2007
_chemical_formula_iupac 'C13 H11 Br N2 O2'
_chemical_formula_moiety 'C13 H11 Br N2 O2'
_chemical_formula_sum 'C13 H11 Br N2 O2'
_chemical_formula_weight 307.15
_chemical_name_systematic
;
(<i>E</i>)-4-Bromo-<i>N</i>'-[(5-methylfuran-2-yl)methylene]benzohydrazide
;
_space_group_IT_number 2
_symmetry_cell_setting triclinic
_symmetry_space_group_name_Hall '-P 1'
_symmetry_space_group_name_H-M 'P -1'
_atom_sites_solution_hydrogens geom
_atom_sites_solution_primary direct
_atom_sites_solution_secondary difmap
_audit_creation_method SHELXL-97
_cell_angle_alpha 105.166(3)
_cell_angle_beta 94.668(3)
_cell_angle_gamma 90.576(3)
_cell_formula_units_Z 4
_cell_length_a 8.0276(13)
_cell_length_b 10.0734(16)
_cell_length_c 16.458(3)
_cell_measurement_reflns_used 2664
_cell_measurement_temperature 294(2)
_cell_measurement_theta_max 26.37
_cell_measurement_theta_min 3.25
_cell_volume 1279.6(4)
_computing_cell_refinement 'SAINT (Bruker, 1999)'
_computing_data_collection 'SMART (Bruker, 1999)'
_computing_data_reduction 'SAINT (Bruker, 1999)'
_computing_molecular_graphics 'SHELXTL (Bruker, 1997)'
_computing_publication_material 'SHELXTL (Bruker, 1997)'
_computing_structure_refinement 'SHELXL97 (Sheldrick, 1997)'
_computing_structure_solution 'SHELXS97 (Sheldrick, 1997)'
_diffrn_ambient_temperature 294(2)
_diffrn_measured_fraction_theta_full 0.993
_diffrn_measured_fraction_theta_max 0.993
_diffrn_measurement_device_type 'Bruker SMART CCD area-detector'
_diffrn_measurement_method '\f and \w'
_diffrn_radiation_monochromator graphite
_diffrn_radiation_source 'fine-focus sealed tube'
_diffrn_radiation_type MoK\a
_diffrn_radiation_wavelength 0.71073
_diffrn_reflns_av_R_equivalents 0.0355
_diffrn_reflns_av_sigmaI/netI 0.0667
_diffrn_reflns_limit_h_max 8
_diffrn_reflns_limit_h_min -9
_diffrn_reflns_limit_k_max 11
_diffrn_reflns_limit_k_min -11
_diffrn_reflns_limit_l_max 19
_diffrn_reflns_limit_l_min -18
_diffrn_reflns_number 6684
_diffrn_reflns_theta_full 25.02
_diffrn_reflns_theta_max 25.02
_diffrn_reflns_theta_min 2.10
_diffrn_standards_number 0
_exptl_absorpt_coefficient_mu 3.208
_exptl_absorpt_correction_T_max 0.6279
_exptl_absorpt_correction_T_min 0.5663
_exptl_absorpt_correction_type multi-scan
_exptl_absorpt_process_details '(SADABS; Sheldrick, 1996)'
_exptl_crystal_colour red
_exptl_crystal_density_diffrn 1.594
_exptl_crystal_density_method 'not measured'
_exptl_crystal_description block
_exptl_crystal_F_000 616
_exptl_crystal_size_max 0.20
_exptl_crystal_size_mid 0.18
_exptl_crystal_size_min 0.16
_refine_diff_density_max 0.495
_refine_diff_density_min -0.637
_refine_ls_extinction_coef 0.0259(15)
_refine_ls_extinction_expression Fc^*^=kFc[1+0.001xFc^2^\l^3^/sin(2\q)]^-1/4^
_refine_ls_extinction_method 'SHELXL97 (Sheldrick, 1997)'
_refine_ls_goodness_of_fit_ref 1.017
_refine_ls_hydrogen_treatment mixed
_refine_ls_matrix_type full
_refine_ls_number_parameters 336
_refine_ls_number_reflns 4482
_refine_ls_number_restraints 2
_refine_ls_restrained_S_all 1.017
_refine_ls_R_factor_all 0.0645
_refine_ls_R_factor_gt 0.0409
_refine_ls_shift/su_max 0.001
_refine_ls_shift/su_mean 0.000
_refine_ls_structure_factor_coef Fsqd
_refine_ls_weighting_details 'calc w=1/[\s^2^(Fo^2^)+(0.0417P)^2^] where P=(Fo^2^+2Fc^2^)/3'
_refine_ls_weighting_scheme calc
_refine_ls_wR_factor_gt 0.0950
_refine_ls_wR_factor_ref 0.1039
_reflns_number_gt 3125
_reflns_number_total 4482
_reflns_threshold_expression I>2\s(I)
_cod_data_source_file at2374.cif
_cod_data_source_block I
_cod_database_code 2214951
_cod_database_fobs_code 2214951

loop_
_symmetry_equiv_pos_as_xyz
'x, y, z'
'-x, -y, -z'

loop_
_atom_site_type_symbol
_atom_site_label
_atom_site_fract_x
_atom_site_fract_y
_atom_site_fract_z
_atom_site_U_iso_or_equiv
_atom_site_adp_type
_atom_site_calc_flag
_atom_site_refinement_flags
_atom_site_occupancy
Br Br1 0.44683(6) 0.33727(4) 0.10793(2) 0.06531(18) Uani d . 1
Br Br2 0.82935(6) 0.82934(4) 0.09703(2) 0.06943(19) Uani d . 1
O O1 0.9618(3) 0.5777(2) 0.77720(14) 0.0454(6) Uani d . 1
O O2 0.6940(4) 0.2664(2) 0.49922(14) 0.0668(8) Uani d . 1
O O3 0.6924(3) 1.0721(2) 0.78316(13) 0.0468(6) Uani d . 1
O O4 0.8046(4) 0.7674(2) 0.49693(14) 0.0661(8) Uani d . 1
N N1 0.8312(4) 0.5044(3) 0.60515(17) 0.0454(7) Uani d . 1
N N2 0.7656(4) 0.4902(3) 0.52273(17) 0.0455(7) Uani d D 1
N N3 0.7319(4) 1.0057(3) 0.60812(16) 0.0450(7) Uani d . 1
N N4 0.7522(4) 0.9927(3) 0.52433(17) 0.0456(7) Uani d D 1
C C1 1.0508(6) 0.5719(4) 0.9199(2) 0.0724(12) Uani d . 1
H H1A 1.0758 0.6347 0.9746 0.109 Uiso calc R 1
H H1B 1.1425 0.5118 0.9066 0.109 Uiso calc R 1
H H1C 0.9513 0.5183 0.9201 0.109 Uiso calc R 1
C C2 1.0243(5) 0.6503(4) 0.8557(2) 0.0492(9) Uani d . 1
C C3 1.0466(5) 0.7819(4) 0.8572(3) 0.0625(11) Uani d . 1
H H3 1.0876 0.8524 0.9036 0.075 Uiso calc R 1
C C4 0.9965(5) 0.7946(4) 0.7760(3) 0.0588(10) Uani d . 1
H H4 0.9976 0.8749 0.7582 0.071 Uiso calc R 1
C C5 0.9472(4) 0.6694(3) 0.7295(2) 0.0447(8) Uani d . 1
C C6 0.8793(4) 0.6266(3) 0.6434(2) 0.0457(9) Uani d . 1
H H6 0.8697 0.6930 0.6134 0.055 Uiso calc R 1
C C7 0.7004(4) 0.3704(3) 0.4743(2) 0.0431(8) Uani d . 1
C C8 0.6356(4) 0.3699(3) 0.3872(2) 0.0381(8) Uani d . 1
C C9 0.5169(4) 0.2708(3) 0.3442(2) 0.0464(9) Uani d . 1
H H9 0.4754 0.2092 0.3715 0.056 Uiso calc R 1
C C10 0.4596(4) 0.2615(3) 0.2627(2) 0.0464(9) Uani d . 1
H H10 0.3791 0.1945 0.2346 0.056 Uiso calc R 1
C C11 0.5224(4) 0.3526(3) 0.2223(2) 0.0423(8) Uani d . 1
C C12 0.6365(4) 0.4532(3) 0.2634(2) 0.0462(9) Uani d . 1
H H12 0.6751 0.5158 0.2359 0.055 Uiso calc R 1
C C13 0.6945(4) 0.4622(3) 0.3451(2) 0.0468(9) Uani d . 1
H H13 0.7738 0.5304 0.3729 0.056 Uiso calc R 1
C C14 0.6697(6) 1.0567(4) 0.9257(2) 0.0773(13) Uani d . 1
H H14A 0.6649 1.1158 0.9815 0.116 Uiso calc R 1
H H14B 0.7712 1.0067 0.9232 0.116 Uiso calc R 1
H H14C 0.5754 0.9930 0.9122 0.116 Uiso calc R 1
C C15 0.6659(5) 1.1406(4) 0.8640(2) 0.0516(9) Uani d . 1
C C16 0.6427(5) 1.2732(4) 0.8694(2) 0.0571(10) Uani d . 1
H H16 0.6233 1.3411 0.9178 0.068 Uiso calc R 1
C C17 0.6530(5) 1.2912(3) 0.7882(2) 0.0537(10) Uani d . 1
H H17 0.6410 1.3731 0.7726 0.064 Uiso calc R 1
C C18 0.6834(4) 1.1680(3) 0.7377(2) 0.0427(8) Uani d . 1
C C19 0.7053(4) 1.1292(3) 0.6498(2) 0.0450(8) Uani d . 1
H H19 0.7001 1.1972 0.6209 0.054 Uiso calc R 1
C C20 0.7872(4) 0.8710(3) 0.4727(2) 0.0430(8) Uani d . 1
C C21 0.8010(4) 0.8691(3) 0.3830(2) 0.0372(8) Uani d . 1
C C22 0.8982(4) 0.7703(3) 0.3355(2) 0.0437(8) Uani d . 1
H H22 0.9568 0.7107 0.3611 0.052 Uiso calc R 1
C C23 0.9093(4) 0.7592(3) 0.2514(2) 0.0454(9) Uani d . 1
H H23 0.9757 0.6932 0.2199 0.054 Uiso calc R 1
C C24 0.8203(4) 0.8474(3) 0.2142(2) 0.0424(8) Uani d . 1
C C25 0.7257(4) 0.9477(3) 0.2597(2) 0.0487(9) Uani d . 1
H H25 0.6682 1.0076 0.2339 0.058 Uiso calc R 1
C C26 0.7172(4) 0.9581(3) 0.3436(2) 0.0452(9) Uani d . 1
H H26 0.6539 1.0265 0.3751 0.054 Uiso calc R 1
H H4A 0.755(3) 1.0683(18) 0.5062(16) 0.029(8) Uiso d D 1
H H2A 0.767(4) 0.566(2) 0.5041(19) 0.050(10) Uiso d D 1

loop_
_atom_site_aniso_label
_atom_site_aniso_U_11
_atom_site_aniso_U_22
_atom_site_aniso_U_33
_atom_site_aniso_U_12
_atom_site_aniso_U_13
_atom_site_aniso_U_23
Br1 0.0881(3) 0.0599(3) 0.0407(3) 0.0095(2) -0.0034(2) 0.00281(18)
Br2 0.1012(4) 0.0675(3) 0.0386(3) 0.0067(2) 0.0212(2) 0.00751(19)
O1 0.0665(16) 0.0364(13) 0.0347(13) 0.0082(11) 0.0074(12) 0.0106(11)
O2 0.122(3) 0.0350(14) 0.0487(17) 0.0049(14) 0.0062(15) 0.0197(12)
O3 0.0699(16) 0.0367(13) 0.0333(13) 0.0042(11) 0.0134(11) 0.0058(10)
O4 0.120(2) 0.0339(14) 0.0502(17) 0.0105(14) 0.0149(15) 0.0183(12)
N1 0.063(2) 0.0404(17) 0.0360(17) 0.0135(14) 0.0060(14) 0.0143(13)
N2 0.071(2) 0.0333(16) 0.0354(17) 0.0097(14) 0.0035(15) 0.0154(13)
N3 0.065(2) 0.0402(17) 0.0318(16) -0.0005(14) 0.0102(14) 0.0123(13)
N4 0.078(2) 0.0289(15) 0.0347(17) 0.0030(14) 0.0160(15) 0.0135(13)
C1 0.117(4) 0.067(3) 0.034(2) 0.008(2) 0.002(2) 0.016(2)
C2 0.064(2) 0.046(2) 0.035(2) 0.0087(17) 0.0072(18) 0.0044(16)
C3 0.077(3) 0.046(2) 0.055(3) 0.0001(19) -0.009(2) 0.0002(19)
C4 0.073(3) 0.039(2) 0.064(3) -0.0021(18) -0.003(2) 0.0158(19)
C5 0.051(2) 0.039(2) 0.047(2) 0.0103(16) 0.0066(17) 0.0159(17)
C6 0.055(2) 0.039(2) 0.047(2) 0.0092(16) 0.0057(18) 0.0181(17)
C7 0.061(2) 0.0298(18) 0.041(2) 0.0099(16) 0.0175(17) 0.0102(16)
C8 0.050(2) 0.0268(17) 0.0392(19) 0.0098(15) 0.0139(16) 0.0088(15)
C9 0.058(2) 0.0315(18) 0.054(2) 0.0066(16) 0.0196(19) 0.0145(17)
C10 0.052(2) 0.0310(18) 0.052(2) 0.0043(15) 0.0082(18) 0.0035(17)
C11 0.050(2) 0.0394(19) 0.0337(19) 0.0127(16) 0.0098(16) 0.0014(15)
C12 0.062(2) 0.042(2) 0.038(2) -0.0022(17) 0.0073(18) 0.0149(16)
C13 0.054(2) 0.044(2) 0.041(2) -0.0036(16) 0.0040(17) 0.0090(17)
C14 0.131(4) 0.065(3) 0.037(2) 0.010(3) 0.017(2) 0.011(2)
C15 0.074(3) 0.046(2) 0.032(2) 0.0007(18) 0.0108(18) 0.0027(16)
C16 0.075(3) 0.045(2) 0.045(2) 0.0040(19) 0.015(2) -0.0027(18)
C17 0.072(3) 0.037(2) 0.054(2) 0.0098(17) 0.015(2) 0.0099(17)
C18 0.054(2) 0.0362(19) 0.041(2) 0.0020(15) 0.0132(17) 0.0140(16)
C19 0.062(2) 0.037(2) 0.040(2) 0.0011(16) 0.0106(17) 0.0139(16)
C20 0.057(2) 0.0327(19) 0.042(2) 0.0011(15) 0.0071(17) 0.0142(16)
C21 0.048(2) 0.0266(16) 0.0378(19) 0.0003(14) 0.0104(16) 0.0084(14)
C22 0.053(2) 0.0297(17) 0.050(2) 0.0050(15) 0.0070(17) 0.0119(15)
C23 0.052(2) 0.0341(18) 0.047(2) 0.0051(15) 0.0142(17) 0.0022(16)
C24 0.053(2) 0.0409(19) 0.0308(18) -0.0043(16) 0.0123(16) 0.0019(15)
C25 0.063(2) 0.044(2) 0.041(2) 0.0154(17) 0.0097(18) 0.0128(16)
C26 0.058(2) 0.0387(19) 0.039(2) 0.0147(16) 0.0120(17) 0.0088(16)

loop_
_atom_type_symbol
_atom_type_description
_atom_type_scat_dispersion_real
_atom_type_scat_dispersion_imag
_atom_type_scat_source
C C 0.0033 0.0016 'International Tables Vol C Tables 4.2.6.8 and 6.1.1.4'
H H 0.0000 0.0000 'International Tables Vol C Tables 4.2.6.8 and 6.1.1.4'
N N 0.0061 0.0033 'International Tables Vol C Tables 4.2.6.8 and 6.1.1.4'
O O 0.0106 0.0060 'International Tables Vol C Tables 4.2.6.8 and 6.1.1.4'
Br Br -0.2901 2.4595 'International Tables Vol C Tables 4.2.6.8 and 6.1.1.4'

loop_
_geom_angle_atom_site_label_1
_geom_angle_atom_site_label_2
_geom_angle_atom_site_label_3
_geom_angle
C2 O1 C5 106.3(3)
C15 O3 C18 106.1(2)
C6 N1 N2 113.3(3)
C7 N2 N1 121.7(3)
C7 N2 H2A 122(2)
N1 N2 H2A 116(2)
C19 N3 N4 113.6(3)
C20 N4 N3 121.1(3)
C20 N4 H4A 119.8(18)
N3 N4 H4A 118.7(18)
C2 C1 H1A 109.5
C2 C1 H1B 109.5
H1A C1 H1B 109.5
C2 C1 H1C 109.5
H1A C1 H1C 109.5
H1B C1 H1C 109.5
C3 C2 O1 109.8(3)
C3 C2 C1 133.7(4)
O1 C2 C1 116.5(3)
C2 C3 C4 107.2(3)
C2 C3 H3 126.4
C4 C3 H3 126.4
C5 C4 C3 106.5(3)
C5 C4 H4 126.7
C3 C4 H4 126.7
C4 C5 O1 110.2(3)
C4 C5 C6 129.2(3)
O1 C5 C6 120.6(3)
N1 C6 C5 124.4(3)
N1 C6 H6 117.8
C5 C6 H6 117.8
O2 C7 N2 122.8(3)
O2 C7 C8 121.3(3)
N2 C7 C8 115.9(3)
C9 C8 C13 118.2(3)
C9 C8 C7 119.0(3)
C13 C8 C7 122.8(3)
C10 C9 C8 121.3(3)
C10 C9 H9 119.3
C8 C9 H9 119.3
C9 C10 C11 119.1(3)
C9 C10 H10 120.4
C11 C10 H10 120.4
C12 C11 C10 121.0(3)
C12 C11 Br1 119.7(3)
C10 C11 Br1 119.3(3)
C11 C12 C13 119.8(3)
C11 C12 H12 120.1
C13 C12 H12 120.1
C12 C13 C8 120.5(3)
C12 C13 H13 119.8
C8 C13 H13 119.8
C15 C14 H14A 109.5
C15 C14 H14B 109.5
H14A C14 H14B 109.5
C15 C14 H14C 109.5
H14A C14 H14C 109.5
H14B C14 H14C 109.5
C16 C15 O3 110.1(3)
C16 C15 C14 133.9(3)
O3 C15 C14 115.9(3)
C15 C16 C17 107.1(3)
C15 C16 H16 126.4
C17 C16 H16 126.4
C18 C17 C16 106.8(3)
C18 C17 H17 126.6
C16 C17 H17 126.6
C17 C18 O3 109.8(3)
C17 C18 C19 129.9(3)
O3 C18 C19 120.3(3)
N3 C19 C18 123.7(3)
N3 C19 H19 118.2
C18 C19 H19 118.2
O4 C20 N4 122.6(3)
O4 C20 C21 121.4(3)
N4 C20 C21 116.0(3)
C22 C21 C26 118.3(3)
C22 C21 C20 118.3(3)
C26 C21 C20 123.4(3)
C23 C22 C21 121.0(3)
C23 C22 H22 119.5
C21 C22 H22 119.5
C22 C23 C24 118.8(3)
C22 C23 H23 120.6
C24 C23 H23 120.6
C25 C24 C23 121.7(3)
C25 C24 Br2 119.1(3)
C23 C24 Br2 119.2(2)
C26 C25 C24 118.7(3)
C26 C25 H25 120.6
C24 C25 H25 120.6
C25 C26 C21 121.5(3)
C25 C26 H26 119.2
C21 C26 H26 119.2

loop_
_geom_bond_atom_site_label_1
_geom_bond_atom_site_label_2
_geom_bond_distance
Br1 C11 1.897(3)
Br2 C24 1.896(3)
O1 C2 1.359(4)
O1 C5 1.360(4)
O2 C7 1.222(3)
O3 C15 1.363(4)
O3 C18 1.367(4)
O4 C20 1.217(3)
N1 C6 1.268(4)
N1 N2 1.385(4)
N2 C7 1.335(4)
N2 H2A 0.890(10)
N3 C19 1.283(4)
N3 N4 1.374(3)
N4 C20 1.343(4)
N4 H4A 0.889(10)
C1 C2 1.479(5)
C1 H1A 0.9600
C1 H1B 0.9600
C1 H1C 0.9600
C2 C3 1.329(5)
C3 C4 1.403(5)
C3 H3 0.9300
C4 C5 1.330(5)
C4 H4 0.9300
C5 C6 1.429(5)
C6 H6 0.9300
C7 C8 1.484(5)
C8 C9 1.381(5)
C8 C13 1.396(4)
C9 C10 1.361(5)
C9 H9 0.9300
C10 C11 1.380(5)
C10 H10 0.9300
C11 C12 1.358(5)
C12 C13 1.367(5)
C12 H12 0.9300
C13 H13 0.9300
C14 C15 1.480(5)
C14 H14A 0.9600
C14 H14B 0.9600
C14 H14C 0.9600
C15 C16 1.331(5)
C16 C17 1.403(5)
C16 H16 0.9300
C17 C18 1.339(4)
C17 H17 0.9300
C18 C19 1.423(4)
C19 H19 0.9300
C20 C21 1.483(4)
C21 C22 1.385(4)
C21 C26 1.386(4)
C22 C23 1.370(5)
C22 H22 0.9300
C23 C24 1.379(5)
C23 H23 0.9300
C24 C25 1.368(5)
C25 C26 1.366(4)
C25 H25 0.9300
C26 H26 0.9300

loop_
_geom_hbond_atom_site_label_D
_geom_hbond_atom_site_label_H
_geom_hbond_atom_site_label_A
_geom_hbond_site_symmetry_A
_geom_hbond_distance_DH
_geom_hbond_distance_HA
_geom_hbond_distance_DA
_geom_hbond_angle_DHA
_geom_hbond_publ_flag
N4 H4A O2 1_565 0.889(10) 2.089(14) 2.929(3) 157(2) yes
N2 H2A O4 . 0.890(10) 2.088(14) 2.950(3) 163(3) yes

loop_
_geom_torsion_atom_site_label_1
_geom_torsion_atom_site_label_2
_geom_torsion_atom_site_label_3
_geom_torsion_atom_site_label_4
_geom_torsion
C6 N1 N2 C7 -176.3(3)
C19 N3 N4 C20 177.5(3)
C5 O1 C2 C3 0.5(4)
C5 O1 C2 C1 179.7(3)
O1 C2 C3 C4 -0.2(5)
C1 C2 C3 C4 -179.2(4)
C2 C3 C4 C5 -0.3(5)
C3 C4 C5 O1 0.6(4)
C3 C4 C5 C6 177.6(4)
C2 O1 C5 C4 -0.7(4)
C2 O1 C5 C6 -178.0(3)
N2 N1 C6 C5 178.2(3)
C4 C5 C6 N1 -177.9(4)
O1 C5 C6 N1 -1.2(5)
N1 N2 C7 O2 0.2(5)
N1 N2 C7 C8 -179.6(3)
O2 C7 C8 C9 23.0(5)
N2 C7 C8 C9 -157.2(3)
O2 C7 C8 C13 -154.3(3)
N2 C7 C8 C13 25.5(5)
C13 C8 C9 C10 0.8(5)
C7 C8 C9 C10 -176.7(3)
C8 C9 C10 C11 0.4(5)
C9 C10 C11 C12 -1.8(5)
C9 C10 C11 Br1 178.5(2)
C10 C11 C12 C13 2.0(5)
Br1 C11 C12 C13 -178.2(3)
C11 C12 C13 C8 -0.9(5)
C9 C8 C13 C12 -0.5(5)
C7 C8 C13 C12 176.8(3)
C18 O3 C15 C16 -0.4(4)
C18 O3 C15 C14 179.9(3)
O3 C15 C16 C17 0.6(4)
C14 C15 C16 C17 -179.9(5)
C15 C16 C17 C18 -0.5(5)
C16 C17 C18 O3 0.2(4)
C16 C17 C18 C19 -179.8(4)
C15 O3 C18 C17 0.1(4)
C15 O3 C18 C19 -179.8(3)
N4 N3 C19 C18 -178.9(3)
C17 C18 C19 N3 -179.0(4)
O3 C18 C19 N3 0.9(5)
N3 N4 C20 O4 -0.9(5)
N3 N4 C20 C21 178.2(3)
O4 C20 C21 C22 -26.4(5)
N4 C20 C21 C22 154.5(3)
O4 C20 C21 C26 151.4(3)
N4 C20 C21 C26 -27.7(5)
C26 C21 C22 C23 -1.1(5)
C20 C21 C22 C23 176.8(3)
C21 C22 C23 C24 -0.6(5)
C22 C23 C24 C25 1.9(5)
C22 C23 C24 Br2 -178.1(2)
C23 C24 C25 C26 -1.3(5)
Br2 C24 C25 C26 178.7(3)
C24 C25 C26 C21 -0.5(5)
C22 C21 C26 C25 1.7(5)
C20 C21 C26 C25 -176.1(3)

loop_
_cod_related_entry_id
_cod_related_entry_database
_cod_related_entry_code
1 ChemSpider 5264843
